data_4117527
loop_
_publ_author_name
'Axel Kirste'
'Bernd Elsler'
'Gregor Schnakenburg'
'Siegfried R. Waldvogel'

_publ_contact_author_address
;      Institut f\"ur Organische Chemie
       Johannes Gutenberg-Universit\"at Mainz
       Duesbergweg 10-14
       D-55128 Mainz
       Germany
;
_publ_contact_author_email waldvogel@uni-mainz.de
_publ_contact_author_fax '049 6131 39-26777'
_publ_contact_author_name 'Waldvogel, Siegfried R.'
_publ_contact_author_phone '049 6131 39-26069'
_publ_section_title
;
 Efficient Anodic and Direct Phenol-Arene C,C Cross-Coupling: The Benign
 Role of Water or Methanol
;
_journal_name_full 'Journal of the American Chemical Society'
_journal_page_first 3571
_journal_page_last 3576
_journal_paper_doi 10.1021/ja211005g
_journal_volume 134
_journal_year 2012
_chemical_formula_moiety 'C23 H24 O6'
_chemical_formula_sum 'C23 H24 O6'
_chemical_formula_weight 396.42
_chemical_name_systematic
; 
 ? 
;
_space_group_IT_number 14
_symmetry_cell_setting monoclinic
_symmetry_space_group_name_Hall '-P 2ybc'
_symmetry_space_group_name_H-M 'P 1 21/c 1'
_atom_sites_solution_hydrogens geom
_atom_sites_solution_primary direct
_atom_sites_solution_secondary difmap
_audit_creation_method SHELXL-97
_cell_angle_alpha 90.00
_cell_angle_beta 113.920(4)
_cell_angle_gamma 90.00
_cell_formula_units_Z 4
_cell_length_a 18.0165(11)
_cell_length_b 7.1641(5)
_cell_length_c 16.5090(13)
_cell_measurement_reflns_used 6887
_cell_measurement_temperature 123(2)
_cell_measurement_theta_max 29.13
_cell_measurement_theta_min 1.00
_cell_volume 1947.8(2)
_computing_cell_refinement 'APEX2 v2009.7-0 (Bruker AXS)'
_computing_data_collection 'HKL Denzo and Scalepack (Otwinowski & Minor 1997)'
_computing_data_reduction 'SAINT V7.66A (Bruker AXS, 2009)'
_computing_molecular_graphics 'DIAMOND (Brandenburg, 1999)'
_computing_publication_material 'SHELXL97 (Sheldrick, 1997)'
_computing_structure_refinement 'SHELXL-97 (Sheldrick, 2008)'
_computing_structure_solution 'SHELXS-97 (Sheldrick, 2008)'
_diffrn_ambient_temperature 123(2)
_diffrn_detector_area_resol_mean 9
_diffrn_measured_fraction_theta_full 0.993
_diffrn_measured_fraction_theta_max 0.993
_diffrn_measurement_device '95mm CCD camera on \k-goniostat'
_diffrn_measurement_device_type 'Nonius KappaCCD'
_diffrn_measurement_method 'CCD rotation images, thin slices'
_diffrn_radiation_monochromator 'horizonally mounted graphite crystal'
_diffrn_radiation_type MoK\a
_diffrn_radiation_wavelength 0.71073
_diffrn_reflns_av_R_equivalents 0.1373
_diffrn_reflns_av_sigmaI/netI 0.1320
_diffrn_reflns_limit_h_max 23
_diffrn_reflns_limit_h_min -23
_diffrn_reflns_limit_k_max 9
_diffrn_reflns_limit_k_min -9
_diffrn_reflns_limit_l_max 21
_diffrn_reflns_limit_l_min -21
_diffrn_reflns_number 22869
_diffrn_reflns_theta_full 28.00
_diffrn_reflns_theta_max 28.00
_diffrn_reflns_theta_min 2.47
_exptl_absorpt_coefficient_mu 0.097
_exptl_absorpt_correction_T_max 0.9714
_exptl_absorpt_correction_T_min 0.9439
_exptl_absorpt_correction_type multi-scan
_exptl_absorpt_process_details
;
R.H. Blessing, Acta Cryst. (1995), A51, 33-38
;
_exptl_crystal_colour bright-yellow
_exptl_crystal_density_diffrn 1.352
_exptl_crystal_description block
_exptl_crystal_F_000 840
_exptl_crystal_size_max 0.60
_exptl_crystal_size_mid 0.40
_exptl_crystal_size_min 0.30
_refine_diff_density_max 0.218
_refine_diff_density_min -0.338
_refine_diff_density_rms 0.062
_refine_ls_extinction_method none
_refine_ls_goodness_of_fit_ref 0.879
_refine_ls_hydrogen_treatment constr
_refine_ls_matrix_type full
_refine_ls_number_parameters 267
_refine_ls_number_reflns 4681
_refine_ls_number_restraints 0
_refine_ls_restrained_S_all 0.879
_refine_ls_R_factor_all 0.1294
_refine_ls_R_factor_gt 0.0524
_refine_ls_shift/su_max 0.000
_refine_ls_shift/su_mean 0.000
_refine_ls_structure_factor_coef Fsqd
_refine_ls_weighting_details 'calc w=1/[\s^2^(Fo^2^)+(0.0486P)^2^+0.0000P] where P=(Fo^2^+2Fc^2^)/3'
_refine_ls_weighting_scheme calc
_refine_ls_wR_factor_gt 0.1031
_refine_ls_wR_factor_ref 0.1253
_reflns_number_gt 2328
_reflns_number_total 4681
_reflns_threshold_expression >2sigma(I)
_cod_data_source_file ja211005g_si_002_5.cif
_cod_data_source_block GWAL080
_cod_original_sg_symbol_H-M 'P 21/c'
_cod_database_code 4117527

loop_
_symmetry_equiv_pos_as_xyz
'x, y, z'
'-x, y+1/2, -z+1/2'
'-x, -y, -z'
'x, -y-1/2, z-1/2'

loop_
_atom_site_label
_atom_site_type_symbol
_atom_site_fract_x
_atom_site_fract_y
_atom_site_fract_z
_atom_site_U_iso_or_equiv
_atom_site_adp_type
_atom_site_occupancy
_atom_site_symmetry_multiplicity
_atom_site_calc_flag
_atom_site_refinement_flags
C1 C 0.06217(13) 0.1754(3) 0.20600(14) 0.0264(5) Uani 1 1 d .
H1 H 0.0066 0.1833 0.1966 0.032 Uiso 1 1 calc R
C2 C 0.10660(13) 0.0236(3) 0.24843(15) 0.0289(5) Uani 1 1 d .
H2 H 0.0820 -0.0728 0.2685 0.035 Uiso 1 1 calc R
C3 C 0.18878(13) 0.0096(3) 0.26260(15) 0.0291(5) Uani 1 1 d .
H3 H 0.2195 -0.0966 0.2920 0.035 Uiso 1 1 calc R
C4 C 0.22445(13) 0.1478(3) 0.23430(15) 0.0260(5) Uani 1 1 d .
H4 H 0.2800 0.1364 0.2443 0.031 Uiso 1 1 calc R
C5 C 0.18079(12) 0.3076(3) 0.19041(14) 0.0214(5) Uani 1 1 d .
C6 C 0.09737(12) 0.3212(3) 0.17574(14) 0.0224(5) Uani 1 1 d .
C7 C 0.05141(12) 0.4791(3) 0.13176(14) 0.0244(5) Uani 1 1 d .
H7 H -0.0040 0.4885 0.1225 0.029 Uiso 1 1 calc R
C8 C 0.08621(12) 0.6174(3) 0.10261(14) 0.0227(5) Uani 1 1 d .
C9 C 0.16928(12) 0.6029(3) 0.11749(14) 0.0215(5) Uani 1 1 d .
C10 C 0.21660(12) 0.4550(3) 0.15972(14) 0.0203(5) Uani 1 1 d .
C11 C 0.30422(12) 0.4454(3) 0.17247(14) 0.0224(5) Uani 1 1 d .
C12 C 0.36672(12) 0.4587(3) 0.25651(14) 0.0235(5) Uani 1 1 d .
C13 C 0.44784(12) 0.4440(3) 0.26767(15) 0.0247(5) Uani 1 1 d .
H13 H 0.4901 0.4487 0.3255 0.030 Uiso 1 1 calc R
C14 C 0.46657(12) 0.4227(3) 0.19510(15) 0.0236(5) Uani 1 1 d .
C15 C 0.40499(12) 0.4190(3) 0.10973(14) 0.0245(5) Uani 1 1 d .
C16 C 0.32471(12) 0.4264(3) 0.09948(14) 0.0234(5) Uani 1 1 d .
H16 H 0.2826 0.4185 0.0417 0.028 Uiso 1 1 calc R
C17 C -0.03347(12) 0.8032(3) 0.04975(16) 0.0304(5) Uani 1 1 d .
H17A H -0.0678 0.7024 0.0137 0.046 Uiso 1 1 calc R
H17B H -0.0536 0.9233 0.0208 0.046 Uiso 1 1 calc R
H17C H -0.0349 0.8025 0.1085 0.046 Uiso 1 1 calc R
C18 C 0.18496(12) 0.7800(3) 0.00400(15) 0.0237(5) Uani 1 1 d .
C19 C 0.21770(13) 0.9625(3) -0.01079(15) 0.0291(5) Uani 1 1 d .
H19A H 0.2777 0.9599 0.0189 0.035 Uiso 1 1 calc R
H19B H 0.1982 1.0634 0.0167 0.035 Uiso 1 1 calc R
C20 C 0.19232(14) 1.0059(3) -0.10858(16) 0.0354(6) Uani 1 1 d .
H20A H 0.2177 0.9161 -0.1343 0.053 Uiso 1 1 calc R
H20B H 0.2098 1.1325 -0.1151 0.053 Uiso 1 1 calc R
H20C H 0.1331 0.9969 -0.1394 0.053 Uiso 1 1 calc R
C21 C 0.40800(14) 0.5233(4) 0.41090(16) 0.0360(6) Uani 1 1 d .
H21A H 0.4436 0.4139 0.4291 0.054 Uiso 1 1 calc R
H21B H 0.3844 0.5458 0.4540 0.054 Uiso 1 1 calc R
H21C H 0.4395 0.6327 0.4081 0.054 Uiso 1 1 calc R
C22 C 0.60822(13) 0.4055(3) 0.28746(16) 0.0308(6) Uani 1 1 d .
H22A H 0.6113 0.5275 0.3155 0.046 Uiso 1 1 calc R
H22B H 0.6599 0.3789 0.2833 0.046 Uiso 1 1 calc R
H22C H 0.5972 0.3088 0.3231 0.046 Uiso 1 1 calc R
C23 C 0.37168(15) 0.4466(4) -0.04508(16) 0.0392(6) Uani 1 1 d .
H23A H 0.3313 0.3464 -0.0653 0.059 Uiso 1 1 calc R
H23B H 0.3989 0.4572 -0.0856 0.059 Uiso 1 1 calc R
H23C H 0.3447 0.5648 -0.0441 0.059 Uiso 1 1 calc R
O7 O 0.04828(8) 0.77590(19) 0.05895(10) 0.0270(4) Uani 1 1 d .
O8 O 0.20434(8) 0.75589(19) 0.09271(9) 0.0241(3) Uani 1 1 d .
O9 O 0.14752(9) 0.6673(2) -0.05092(10) 0.0319(4) Uani 1 1 d .
O10 O 0.34436(8) 0.4903(2) 0.32538(10) 0.0316(4) Uani 1 1 d .
O11 O 0.54407(8) 0.4076(2) 0.20027(10) 0.0290(4) Uani 1 1 d .
O12 O 0.43004(9) 0.4052(2) 0.04173(10) 0.0336(4) Uani 1 1 d .

loop_
_atom_site_aniso_label
_atom_site_aniso_U_11
_atom_site_aniso_U_22
_atom_site_aniso_U_33
_atom_site_aniso_U_23
_atom_site_aniso_U_13
_atom_site_aniso_U_12
C1 0.0255(12) 0.0343(13) 0.0231(13) -0.0042(10) 0.0135(11) -0.0041(10)
C2 0.0351(13) 0.0312(13) 0.0246(13) -0.0016(10) 0.0163(11) -0.0081(10)
C3 0.0319(13) 0.0282(12) 0.0255(13) 0.0020(10) 0.0099(11) -0.0001(10)
C4 0.0240(11) 0.0303(12) 0.0233(13) -0.0023(10) 0.0094(10) 0.0008(10)
C5 0.0202(11) 0.0287(12) 0.0162(12) -0.0046(9) 0.0082(10) -0.0006(9)
C6 0.0230(11) 0.0285(12) 0.0167(12) -0.0045(9) 0.0092(10) -0.0039(9)
C7 0.0198(11) 0.0328(12) 0.0232(12) -0.0036(10) 0.0113(10) -0.0005(9)
C8 0.0223(11) 0.0272(12) 0.0188(12) 0.0010(9) 0.0085(10) 0.0033(9)
C9 0.0214(11) 0.0261(11) 0.0173(12) -0.0026(9) 0.0081(10) -0.0050(9)
C10 0.0189(10) 0.0281(11) 0.0150(11) -0.0030(9) 0.0080(9) -0.0015(9)
C11 0.0204(11) 0.0232(11) 0.0241(13) 0.0026(9) 0.0095(10) 0.0007(9)
C12 0.0230(11) 0.0286(12) 0.0211(13) 0.0004(9) 0.0114(10) -0.0012(9)
C13 0.0201(11) 0.0284(12) 0.0230(13) 0.0040(9) 0.0062(10) 0.0010(9)
C14 0.0193(11) 0.0262(11) 0.0273(14) 0.0020(9) 0.0113(10) 0.0006(9)
C15 0.0235(11) 0.0287(12) 0.0237(14) 0.0009(10) 0.0120(11) 0.0030(9)
C16 0.0232(11) 0.0282(12) 0.0177(12) -0.0012(9) 0.0074(10) -0.0011(9)
C17 0.0230(11) 0.0363(13) 0.0331(14) 0.0023(11) 0.0126(11) 0.0055(10)
C18 0.0206(11) 0.0325(12) 0.0216(13) 0.0032(10) 0.0121(10) 0.0038(10)
C19 0.0270(12) 0.0338(13) 0.0278(14) 0.0056(10) 0.0125(11) 0.0001(10)
C20 0.0377(14) 0.0420(14) 0.0315(14) 0.0077(11) 0.0191(12) -0.0009(11)
C21 0.0281(13) 0.0557(16) 0.0221(13) -0.0050(11) 0.0081(11) -0.0060(11)
C22 0.0205(11) 0.0366(13) 0.0329(15) 0.0022(11) 0.0084(11) 0.0011(10)
C23 0.0359(14) 0.0560(16) 0.0247(15) 0.0039(12) 0.0112(12) 0.0044(12)
O7 0.0214(8) 0.0305(8) 0.0308(9) 0.0052(7) 0.0122(7) 0.0047(6)
O8 0.0244(8) 0.0280(8) 0.0213(9) 0.0012(6) 0.0107(7) -0.0039(6)
O9 0.0354(9) 0.0370(9) 0.0248(10) -0.0047(7) 0.0139(8) -0.0078(7)
O10 0.0240(8) 0.0531(10) 0.0188(9) -0.0038(7) 0.0098(7) -0.0030(7)
O11 0.0191(8) 0.0398(9) 0.0295(10) 0.0025(7) 0.0111(7) 0.0027(6)
O12 0.0254(8) 0.0553(10) 0.0229(10) 0.0007(8) 0.0126(8) 0.0051(7)

loop_
_atom_type_symbol
_atom_type_description
_atom_type_scat_dispersion_real
_atom_type_scat_dispersion_imag
_atom_type_scat_source
C C 0.0033 0.0016 'International Tables Vol C Tables 4.2.6.8 and 6.1.1.4'
H H 0.0000 0.0000 'International Tables Vol C Tables 4.2.6.8 and 6.1.1.4'
O O 0.0106 0.0060 'International Tables Vol C Tables 4.2.6.8 and 6.1.1.4'

loop_
_geom_angle_atom_site_label_1
_geom_angle_atom_site_label_2
_geom_angle_atom_site_label_3
_geom_angle
C2 C1 C6 121.1(2)
C2 C1 H1 119.4
C6 C1 H1 119.4
C1 C2 C3 120.1(2)
C1 C2 H2 119.9
C3 C2 H2 119.9
C4 C3 C2 120.2(2)
C4 C3 H3 119.9
C2 C3 H3 119.9
C3 C4 C5 121.6(2)
C3 C4 H4 119.2
C5 C4 H4 119.2
C4 C5 C6 118.19(19)
C4 C5 C10 122.82(18)
C6 C5 C10 118.98(18)
C1 C6 C7 121.22(19)
C1 C6 C5 118.84(19)
C7 C6 C5 119.93(19)
C8 C7 C6 120.36(19)
C8 C7 H7 119.8
C6 C7 H7 119.8
C7 C8 O7 125.92(18)
C7 C8 C9 119.36(19)
O7 C8 C9 114.72(18)
C10 C9 O8 119.59(17)
C10 C9 C8 122.91(19)
O8 C9 C8 117.32(17)
C9 C10 C5 118.44(18)
C9 C10 C11 120.66(18)
C5 C10 C11 120.89(18)
C12 C11 C16 118.36(18)
C12 C11 C10 120.97(19)
C16 C11 C10 120.66(19)
O10 C12 C11 116.59(17)
O10 C12 C13 123.05(19)
C11 C12 C13 120.4(2)
C14 C13 C12 120.3(2)
C14 C13 H13 119.9
C12 C13 H13 119.9
O11 C14 C13 123.90(19)
O11 C14 C15 115.76(19)
C13 C14 C15 120.32(19)
O12 C15 C16 125.11(19)
O12 C15 C14 115.89(18)
C16 C15 C14 119.0(2)
C15 C16 C11 121.6(2)
C15 C16 H16 119.2
C11 C16 H16 119.2
O7 C17 H17A 109.5
O7 C17 H17B 109.5
H17A C17 H17B 109.5
O7 C17 H17C 109.5
H17A C17 H17C 109.5
H17B C17 H17C 109.5
O9 C18 O8 123.02(19)
O9 C18 C19 127.2(2)
O8 C18 C19 109.76(18)
C18 C19 C20 112.55(19)
C18 C19 H19A 109.1
C20 C19 H19A 109.1
C18 C19 H19B 109.1
C20 C19 H19B 109.1
H19A C19 H19B 107.8
C19 C20 H20A 109.5
C19 C20 H20B 109.5
H20A C20 H20B 109.5
C19 C20 H20C 109.5
H20A C20 H20C 109.5
H20B C20 H20C 109.5
O10 C21 H21A 109.5
O10 C21 H21B 109.5
H21A C21 H21B 109.5
O10 C21 H21C 109.5
H21A C21 H21C 109.5
H21B C21 H21C 109.5
O11 C22 H22A 109.5
O11 C22 H22B 109.5
H22A C22 H22B 109.5
O11 C22 H22C 109.5
H22A C22 H22C 109.5
H22B C22 H22C 109.5
O12 C23 H23A 109.5
O12 C23 H23B 109.5
H23A C23 H23B 109.5
O12 C23 H23C 109.5
H23A C23 H23C 109.5
H23B C23 H23C 109.5
C8 O7 C17 116.18(16)
C18 O8 C9 117.31(16)
C12 O10 C21 117.26(16)
C14 O11 C22 116.74(17)
C15 O12 C23 117.05(17)

loop_
_geom_bond_atom_site_label_1
_geom_bond_atom_site_label_2
_geom_bond_distance
C1 C2 1.363(3)
C1 C6 1.414(3)
C1 H1 0.9500
C2 C3 1.406(3)
C2 H2 0.9500
C3 C4 1.362(3)
C3 H3 0.9500
C4 C5 1.411(3)
C4 H4 0.9500
C5 C6 1.425(3)
C5 C10 1.432(3)
C6 C7 1.416(3)
C7 C8 1.361(3)
C7 H7 0.9500
C8 O7 1.370(2)
C8 C9 1.419(3)
C9 C10 1.361(3)
C9 O8 1.406(2)
C10 C11 1.507(3)
C11 C12 1.391(3)
C11 C16 1.403(3)
C12 O10 1.370(3)
C12 C13 1.401(3)
C13 C14 1.379(3)
C13 H13 0.9500
C14 O11 1.368(2)
C14 C15 1.396(3)
C15 O12 1.373(3)
C15 C16 1.388(3)
C16 H16 0.9500
C17 O7 1.431(2)
C17 H17A 0.9800
C17 H17B 0.9800
C17 H17C 0.9800
C18 O9 1.197(2)
C18 O8 1.372(3)
C18 C19 1.494(3)
C19 C20 1.521(3)
C19 H19A 0.9900
C19 H19B 0.9900
C20 H20A 0.9800
C20 H20B 0.9800
C20 H20C 0.9800
C21 O10 1.432(3)
C21 H21A 0.9800
C21 H21B 0.9800
C21 H21C 0.9800
C22 O11 1.435(3)
C22 H22A 0.9800
C22 H22B 0.9800
C22 H22C 0.9800
C23 O12 1.423(3)
C23 H23A 0.9800
C23 H23B 0.9800
C23 H23C 0.9800

loop_
_geom_torsion_atom_site_label_1
_geom_torsion_atom_site_label_2
_geom_torsion_atom_site_label_3
_geom_torsion_atom_site_label_4
_geom_torsion
C6 C1 C2 C3 -0.2(3)
C1 C2 C3 C4 0.3(3)
C2 C3 C4 C5 0.0(3)
C3 C4 C5 C6 -0.3(3)
C3 C4 C5 C10 -179.8(2)
C2 C1 C6 C7 -179.9(2)
C2 C1 C6 C5 -0.1(3)
C4 C5 C6 C1 0.3(3)
C10 C5 C6 C1 179.90(19)
C4 C5 C6 C7 -179.84(19)
C10 C5 C6 C7 -0.3(3)
C1 C6 C7 C8 -179.6(2)
C5 C6 C7 C8 0.6(3)
C6 C7 C8 O7 179.6(2)
C6 C7 C8 C9 -0.6(3)
C7 C8 C9 C10 0.3(3)
O7 C8 C9 C10 -179.90(19)
C7 C8 C9 O8 -174.94(18)
O7 C8 C9 O8 4.8(3)
O8 C9 C10 C5 175.17(18)
C8 C9 C10 C5 0.0(3)
O8 C9 C10 C11 -5.8(3)
C8 C9 C10 C11 179.0(2)
C4 C5 C10 C9 179.5(2)
C6 C5 C10 C9 0.0(3)
C4 C5 C10 C11 0.5(3)
C6 C5 C10 C11 -179.07(19)
C9 C10 C11 C12 112.3(2)
C5 C10 C11 C12 -68.6(3)
C9 C10 C11 C16 -66.4(3)
C5 C10 C11 C16 112.6(2)
C16 C11 C12 O10 175.52(18)
C10 C11 C12 O10 -3.2(3)
C16 C11 C12 C13 -3.1(3)
C10 C11 C12 C13 178.08(18)
O10 C12 C13 C14 -176.30(18)
C11 C12 C13 C14 2.3(3)
C12 C13 C14 O11 179.91(18)
C12 C13 C14 C15 1.2(3)
O11 C14 C15 O12 -1.5(3)
C13 C14 C15 O12 177.33(18)
O11 C14 C15 C16 177.56(19)
C13 C14 C15 C16 -3.6(3)
O12 C15 C16 C11 -178.33(19)
C14 C15 C16 C11 2.7(3)
C12 C11 C16 C15 0.7(3)
C10 C11 C16 C15 179.45(19)
O9 C18 C19 C20 5.1(3)
O8 C18 C19 C20 -175.17(17)
C7 C8 O7 C17 5.1(3)
C9 C8 O7 C17 -174.65(19)
O9 C18 O8 C9 -8.3(3)
C19 C18 O8 C9 171.92(16)
C10 C9 O8 C18 109.2(2)
C8 C9 O8 C18 -75.4(2)
C11 C12 O10 C21 -173.83(19)
C13 C12 O10 C21 4.8(3)
C13 C14 O11 C22 3.0(3)
C15 C14 O11 C22 -178.21(17)
C16 C15 O12 C23 16.0(3)
C14 C15 O12 C23 -165.01(18)

loop_
_cod_related_entry_id
_cod_related_entry_database
_cod_related_entry_code
1 ChemSpider 30660599
